data_8101310
loop_
_publ_author_name
'Kniep, R\"udiger'
'Sch\"afer, Gerd'
'Borrmann, Horst'

_publ_section_title
;
Crystal structure of ammonium [monozinco-monoboro-diphosphate], NH~4~
[ZnBP~2~O~8~]
;
_journal_issue 3
_journal_name_full 'Zeitschrift f\"ur Kristallographie - New Crystal Structures'
_journal_page_first 335
_journal_page_last 336
_journal_volume 215
_journal_year 2000
_chemical_formula_structural 'N H4[Zn B P2 O8]'
_chemical_formula_sum 'B H4 N O8 P2 Zn'
_chemical_formula_weight 284.16
_space_group_IT_number 15
_symmetry_cell_setting monoclinic
_symmetry_space_group_name_Hall '-C 2yc'
_symmetry_space_group_name_H-M 'C 1 2/c 1'
_cell_angle_alpha 90.00
_cell_angle_beta 91.024(3)
_cell_angle_gamma 90.00
_cell_formula_units_Z 8
_cell_length_a 12.848(3)
_cell_length_b 12.896(3)
_cell_length_c 8.5187(12)
_cell_measurement_temperature 293(2)
_cell_volume 1411.2(4)
_diffrn_ambient_temperature 293(2)
_exptl_crystal_density_diffrn 2.675
_cod_original_sg_symbol_H-M 'C 2/c'
_cod_original_formula_sum 'H4 B N O8 P2 Zn'
_cod_database_code 8101310

loop_
_symmetry_equiv_pos_as_xyz
'x, y, z'
'-x, y, -z+1/2'
'x+1/2, y+1/2, z'
'-x+1/2, y+1/2, -z+1/2'
'-x, -y, -z'
'x, -y, z-1/2'
'-x+1/2, -y+1/2, -z'
'x+1/2, -y+1/2, z-1/2'

loop_
_atom_site_label
_atom_site_type_symbol
_atom_site_fract_x
_atom_site_fract_y
_atom_site_fract_z
_atom_site_U_iso_or_equiv
_atom_site_adp_type
_atom_site_occupancy
_atom_site_symmetry_multiplicity
_atom_site_Wyckoff_symbol
_atom_site_calc_flag
_atom_site_refinement_flags
_atom_site_disorder_assembly
_atom_site_disorder_group
N1 N 0.0000 0.0346(3) 0.2500 0.0200(9) Uiso 1 4 e d SD . .
H1 H 0.052(5) 0.057(2) 0.206(13) 0.024 Uiso 0.50 8 f d PD . .
H2 H -0.005(10) 0.056(2) 0.344(4) 0.024 Uiso 0.50 8 f d PD . .
H3 H 0.0000 -0.032(2) 0.2500 0.024 Uiso 1 4 e d SD . .
H4 H -0.056(6) 0.054(2) 0.200(13) 0.024 Uiso 0.50 8 f d PD . .
N2 N 0.0000 0.3981(3) 0.2500 0.0250(10) Uiso 1 4 e d SD . .
H5 H 0.0000 0.463(2) 0.2500 0.030 Uiso 1 4 e d SD . .
H6 H -0.050(7) 0.373(2) 0.192(14) 0.030 Uiso 0.50 8 f d PD . .
H7 H 0.058(6) 0.374(2) 0.211(17) 0.030 Uiso 0.50 8 f d PD . .
H8 H -0.006(12) 0.372(2) 0.343(4) 0.030 Uiso 0.50 8 f d PD . .
Zn1 Zn 0.12436(3) 0.19147(3) 0.56717(4) 0.01217(12) Uani 1 8 f d . . .
B1 B 0.3072(3) 0.1082(3) 0.0743(4) 0.0105(7) Uani 1 8 f d . . .
P1 P 0.30153(6) 0.08082(6) 0.40616(9) 0.00976(18) Uani 1 8 f d . . .
P2 P 0.37061(6) 0.31392(6) 0.06278(9) 0.00938(17) Uani 1 8 f d . . .
O1 O 0.13839(19) 0.33476(17) 0.5069(3) 0.0185(5) Uani 1 8 f d . . .
O2 O 0.15967(17) 0.47517(17) 0.0308(2) 0.0147(5) Uani 1 8 f d . . .
O3 O 0.18562(17) 0.09411(18) 0.4205(3) 0.0157(5) Uani 1 8 f d . . .
O4 O 0.19634(17) 0.12996(17) 0.0655(2) 0.0143(5) Uani 1 8 f d . . .
O5 O 0.32812(18) 0.33617(18) 0.2218(3) 0.0180(5) Uani 1 8 f d . . .
O6 O 0.33593(18) 0.07667(19) 0.2342(3) 0.0186(5) Uani 1 8 f d . . .
O7 O 0.37084(17) 0.19639(17) 0.0245(3) 0.0164(5) Uani 1 8 f d . . .
O8 O 0.48017(16) 0.35280(18) 0.0392(3) 0.0172(5) Uani 1 8 f d . . .

loop_
_atom_site_aniso_label
_atom_site_aniso_U_11
_atom_site_aniso_U_22
_atom_site_aniso_U_33
_atom_site_aniso_U_23
_atom_site_aniso_U_13
_atom_site_aniso_U_12
Zn1 0.01210(19) 0.01302(19) 0.01138(19) -0.00068(14) -0.00029(13) -0.00066(15)
B1 0.0115(16) 0.0104(15) 0.0096(15) -0.0006(13) 0.0003(13) 0.0026(13)
P1 0.0111(4) 0.0096(4) 0.0086(4) 0.0010(3) -0.0006(3) 0.0006(3)
P2 0.0088(4) 0.0092(3) 0.0100(4) 0.0010(3) -0.0016(3) -0.0003(3)
O1 0.0226(13) 0.0125(11) 0.0201(12) 0.0016(9) -0.0069(10) -0.0034(9)
O2 0.0167(11) 0.0116(10) 0.0158(11) -0.0050(9) 0.0034(9) -0.0023(9)
O3 0.0130(11) 0.0201(12) 0.0138(11) -0.0039(9) -0.0009(9) 0.0019(9)
O4 0.0120(11) 0.0193(11) 0.0116(10) 0.0025(9) -0.0008(9) 0.0029(9)
O5 0.0216(13) 0.0233(12) 0.0091(11) -0.0013(9) 0.0001(9) 0.0046(10)
O6 0.0155(12) 0.0310(13) 0.0093(10) 0.0045(10) 0.0017(9) 0.0083(10)
O7 0.0168(12) 0.0107(10) 0.0219(12) -0.0009(9) 0.0066(10) -0.0012(9)
O8 0.0077(11) 0.0174(12) 0.0263(13) 0.0031(10) -0.0037(9) -0.0020(9)

loop_
_geom_bond_atom_site_label_1
_geom_bond_atom_site_label_2
_geom_bond_distance
_geom_bond_site_symmetry_2
_geom_bond_publ_flag
N1 H1 0.83(3) . ?
N1 H2 0.85(3) . ?
N1 H3 0.85(3) . ?
N1 H4 0.86(3) . ?
N2 H5 0.83(3) . ?
N2 H6 0.87(3) . ?
N2 H7 0.87(3) . ?
N2 H8 0.86(3) . ?
Zn1 O5 1.922(2) 7_556 ?
Zn1 O1 1.927(2) . ?
Zn1 O3 1.947(2) . ?
Zn1 O8 1.949(2) 8_456 ?
B1 O4 1.453(4) . ?
B1 O6 1.462(4) . ?
B1 O2 1.467(4) 7 ?
B1 O7 1.468(4) . ?
P1 O3 1.506(2) . ?
P1 O1 1.519(2) 7_556 ?
P1 O6 1.538(2) . ?
P1 O2 1.544(2) 4_545 ?
P2 O5 1.497(2) . ?
P2 O8 1.511(2) . ?
P2 O7 1.550(2) . ?
P2 O4 1.557(2) 7 ?
O1 P1 1.519(2) 7_556 ?
O2 B1 1.467(4) 7 ?
O2 P1 1.544(2) 4 ?
O4 P2 1.557(2) 7 ?
O5 Zn1 1.922(2) 7_556 ?
O8 Zn1 1.949(2) 8 ?
